data_7025843
loop_
_publ_author_name
'Fern\'andez-Moreira, Vanesa'
'Thorp-Greenwood, Flora L'
'Arthur, Richard J.'
'Kariuki, Benson M.'
'Jenkins, Robert L.'
'Coogan, Michael P.'

_publ_section_title
;
 Fluxionality and lability in rhenium 4'-hydroxyterpyridine complexes:
 evidence for an associative mechanism and correlated fluxionality and
 lability.
;
_journal_issue 32
_journal_name_full 'Dalton transactions (Cambridge, England : 2003)'
_journal_page_first 7493
_journal_page_last 7503
_journal_paper_doi 10.1039/c0dt00022a
_journal_volume 39
_journal_year 2010
_chemical_formula_moiety C18H11ClN3O4Re
_chemical_formula_sum 'C18 H11 Cl N3 O4 Re'
_chemical_formula_weight 554.95
_chemical_name_common
;
Re terpy Cl
;
_chemical_name_systematic
;
Re terpy Cl
;
_space_group_IT_number 2
_symmetry_cell_setting triclinic
_symmetry_space_group_name_Hall '-P 1'
_symmetry_space_group_name_H-M 'P -1'
_atom_sites_solution_hydrogens geom
_atom_sites_solution_primary direct
_atom_sites_solution_secondary difmap
_audit_creation_method SHELXL-97
_cell_angle_alpha 100.6910(10)
_cell_angle_beta 92.6110(10)
_cell_angle_gamma 100.2530(10)
_cell_formula_units_Z 2
_cell_length_a 6.5227(2)
_cell_length_b 10.4890(3)
_cell_length_c 13.3433(4)
_cell_measurement_temperature 293(2)
_cell_volume 879.81(5)
_computing_structure_refinement 'SHELXL-97 (Sheldrick, 1997)'
_computing_structure_solution 'SHELXS-97 (Sheldrick, 1990)'
_diffrn_ambient_temperature 293(2)
_diffrn_measured_fraction_theta_full 0.995
_diffrn_measured_fraction_theta_max 0.995
_diffrn_measurement_device_type CCD
_diffrn_measurement_method CCD
_diffrn_radiation_monochromator graphite
_diffrn_radiation_source 'fine-focus sealed tube'
_diffrn_radiation_type MoK\a
_diffrn_radiation_wavelength 0.71073
_diffrn_reflns_av_R_equivalents 0.1758
_diffrn_reflns_av_sigmaI/netI 0.1098
_diffrn_reflns_limit_h_max 8
_diffrn_reflns_limit_h_min -8
_diffrn_reflns_limit_k_max 13
_diffrn_reflns_limit_k_min -13
_diffrn_reflns_limit_l_max 17
_diffrn_reflns_limit_l_min -17
_diffrn_reflns_number 13815
_diffrn_reflns_theta_full 27.46
_diffrn_reflns_theta_max 27.46
_diffrn_reflns_theta_min 3.12
_exptl_absorpt_coefficient_mu 7.088
_exptl_absorpt_correction_T_max 0.3314
_exptl_absorpt_correction_T_min 0.3314
_exptl_absorpt_correction_type none
_exptl_crystal_colour yellow
_exptl_crystal_density_diffrn 2.095
_exptl_crystal_density_method 'not measured'
_exptl_crystal_description needle
_exptl_crystal_F_000 528
_exptl_crystal_size_max 0.20
_exptl_crystal_size_mid 0.20
_exptl_crystal_size_min 0.20
_refine_diff_density_max 3.755
_refine_diff_density_min -4.883
_refine_diff_density_rms 0.355
_refine_ls_extinction_method none
_refine_ls_goodness_of_fit_ref 1.026
_refine_ls_hydrogen_treatment mixed
_refine_ls_matrix_type full
_refine_ls_number_parameters 248
_refine_ls_number_reflns 4013
_refine_ls_number_restraints 0
_refine_ls_restrained_S_all 1.026
_refine_ls_R_factor_all 0.0615
_refine_ls_R_factor_gt 0.0565
_refine_ls_shift/su_max 0.301
_refine_ls_shift/su_mean 0.001
_refine_ls_structure_factor_coef Fsqd
_refine_ls_weighting_details 'calc w=1/[\s^2^(Fo^2^)+(0.0863P)^2^+1.1655P] where P=(Fo^2^+2Fc^2^)/3'
_refine_ls_weighting_scheme calc
_refine_ls_wR_factor_gt 0.1416
_refine_ls_wR_factor_ref 0.1469
_reflns_number_gt 3685
_reflns_number_total 4013
_reflns_threshold_expression >2sigma(I)
_cod_data_source_file c0dt00022a.txt
_cod_data_source_block C18H11ClN3O4Re
_cod_original_sg_symbol_H-M P-1
_cod_database_code 7025843

loop_
_symmetry_equiv_pos_as_xyz
'x, y, z'
'-x, -y, -z'

loop_
_atom_site_label
_atom_site_type_symbol
_atom_site_fract_x
_atom_site_fract_y
_atom_site_fract_z
_atom_site_U_iso_or_equiv
_atom_site_adp_type
_atom_site_occupancy
_atom_site_symmetry_multiplicity
_atom_site_calc_flag
_atom_site_refinement_flags
Re1 Re 0.71126(4) 0.87235(2) 0.741086(19) 0.01268(14) Uani 1 1 d .
Cl1 Cl 0.3457(3) 0.75347(19) 0.67608(15) 0.0174(4) Uani 1 1 d .
O2 O 1.1564(9) 1.0115(6) 0.8218(5) 0.0266(14) Uani 1 1 d .
O4 O 0.6104(10) 1.1504(6) 0.7786(5) 0.0260(14) Uani 1 1 d .
N5 N 0.7514(10) 0.8589(7) 0.5806(5) 0.0157(13) Uani 1 1 d .
O6 O 0.6005(11) 0.8654(7) 0.9629(5) 0.0319(15) Uani 1 1 d .
N7 N 0.7841(10) 0.6734(6) 0.6883(5) 0.0129(13) Uani 1 1 d .
C8 C 0.6472(13) 0.8653(9) 0.8799(7) 0.0198(17) Uani 1 1 d .
C9 C 0.9906(13) 0.9572(8) 0.7907(6) 0.0184(16) Uani 1 1 d .
C10 C 0.7956(11) 0.5822(8) 0.7455(6) 0.0138(14) Uani 1 1 d .
C11 C 0.7634(12) 0.7384(7) 0.5247(6) 0.0153(14) Uani 1 1 d .
C12 C 0.6415(13) 1.0436(8) 0.7650(6) 0.0205(17) Uani 1 1 d .
C13 C 0.7713(11) 0.7174(8) 0.4188(6) 0.0167(15) Uani 1 1 d .
H13 H 0.7852 0.6351 0.3825 0.020 Uiso 1 1 calc R
C14 C 0.8459(12) 0.6211(8) 0.8584(6) 0.0170(16) Uani 1 1 d .
C15 C 0.7765(11) 0.4472(7) 0.7025(6) 0.0149(14) Uani 1 1 d .
H15 H 0.7801 0.3856 0.7442 0.018 Uiso 1 1 calc R
C16 C 0.7534(11) 0.5030(7) 0.5372(6) 0.0154(14) Uani 1 1 d .
H16 H 0.7445 0.4797 0.4662 0.018 Uiso 1 1 calc R
C17 C 0.7679(11) 0.6333(7) 0.5845(6) 0.0146(14) Uani 1 1 d .
N18 N 0.7103(11) 0.5638(8) 0.9167(6) 0.0242(15) Uani 1 1 d .
C19 C 0.7469(12) 0.9422(7) 0.4244(6) 0.0171(15) Uani 1 1 d .
H19 H 0.7416 1.0125 0.3914 0.020 Uiso 1 1 calc R
C20 C 0.7434(12) 0.9593(7) 0.5288(6) 0.0169(15) Uani 1 1 d .
H20 H 0.7354 1.0424 0.5658 0.020 Uiso 1 1 calc R
C21 C 1.0321(13) 0.7065(7) 0.8972(6) 0.0192(16) Uani 1 1 d .
H21 H 1.1221 0.7434 0.8537 0.023 Uiso 1 1 calc R
C22 C 0.9404(14) 0.6798(9) 1.0636(6) 0.0235(18) Uani 1 1 d .
H22 H 0.9677 0.6991 1.1343 0.028 Uiso 1 1 calc R
C23 C 0.7584(12) 0.8178(8) 0.3686(6) 0.0198(16) Uani 1 1 d .
H23 H 0.7572 0.8035 0.2977 0.024 Uiso 1 1 calc R
C24 C 1.0807(14) 0.7355(9) 1.0019(7) 0.0252(18) Uani 1 1 d .
H24 H 1.2052 0.7912 1.0303 0.030 Uiso 1 1 calc R
C25 C 0.7570(15) 0.5943(9) 1.0183(7) 0.0271(18) Uani 1 1 d .
H25 H 0.6636 0.5570 1.0602 0.033 Uiso 1 1 calc R
O1 O 0.7345(9) 0.2776(5) 0.5550(5) 0.0186(11) Uani 1 1 d .
C2 C 0.7520(11) 0.4070(7) 0.5960(6) 0.0159(15) Uani 1 1 d .
H1 H 0.692(12) 0.271(7) 0.494(6) 0.000(17) Uiso 1 1 d .

loop_
_atom_site_aniso_label
_atom_site_aniso_U_11
_atom_site_aniso_U_22
_atom_site_aniso_U_33
_atom_site_aniso_U_23
_atom_site_aniso_U_13
_atom_site_aniso_U_12
Re1 0.0109(2) 0.01089(19) 0.0144(2) 0.00091(13) -0.00227(12) -0.00034(12)
Cl1 0.0119(9) 0.0173(9) 0.0201(9) 0.0008(7) -0.0009(7) -0.0010(7)
O2 0.015(3) 0.028(3) 0.030(3) 0.000(3) -0.002(2) -0.005(2)
O4 0.028(3) 0.013(3) 0.038(4) 0.005(3) -0.005(3) 0.008(2)
N5 0.008(3) 0.019(3) 0.018(3) 0.004(3) -0.003(2) -0.001(2)
O6 0.039(4) 0.034(4) 0.021(3) 0.001(3) 0.007(3) 0.009(3)
N7 0.015(3) 0.007(3) 0.015(3) -0.003(2) -0.001(2) 0.002(2)
C8 0.013(4) 0.026(4) 0.019(4) 0.004(3) -0.004(3) 0.002(3)
C9 0.019(4) 0.018(4) 0.020(4) 0.010(3) 0.002(3) 0.001(3)
C10 0.007(3) 0.017(4) 0.017(4) 0.004(3) -0.004(3) 0.001(3)
C11 0.011(4) 0.014(3) 0.018(4) 0.001(3) -0.002(3) -0.001(3)
C12 0.015(4) 0.024(4) 0.018(4) -0.003(3) -0.008(3) 0.001(3)
C13 0.011(4) 0.024(4) 0.016(4) 0.003(3) 0.002(3) 0.007(3)
C14 0.010(3) 0.020(4) 0.025(4) 0.010(3) 0.002(3) 0.005(3)
C15 0.005(3) 0.018(3) 0.021(4) 0.004(3) -0.001(3) 0.001(3)
C16 0.013(3) 0.018(4) 0.013(3) 0.001(3) -0.004(3) 0.001(3)
C17 0.010(3) 0.012(3) 0.019(4) 0.003(3) -0.006(3) -0.005(3)
N18 0.017(3) 0.030(4) 0.022(4) 0.008(3) 0.001(3) -0.006(3)
C19 0.018(4) 0.016(3) 0.019(4) 0.009(3) 0.002(3) 0.002(3)
C20 0.017(4) 0.010(3) 0.027(4) 0.010(3) 0.000(3) 0.003(3)
C21 0.022(4) 0.014(3) 0.018(4) 0.001(3) -0.002(3) -0.004(3)
C22 0.027(5) 0.037(5) 0.005(3) 0.000(3) -0.003(3) 0.008(4)
C23 0.013(4) 0.028(4) 0.017(4) 0.006(3) 0.003(3) 0.000(3)
C24 0.024(5) 0.026(4) 0.022(4) -0.001(3) -0.005(3) 0.001(3)
C25 0.031(5) 0.032(5) 0.019(4) 0.012(4) 0.008(4) 0.000(4)
O1 0.021(3) 0.010(2) 0.021(3) 0.000(2) -0.006(2) 0.000(2)
C2 0.009(3) 0.008(3) 0.027(4) -0.001(3) -0.003(3) -0.003(3)

loop_
_atom_type_symbol
_atom_type_description
_atom_type_scat_dispersion_real
_atom_type_scat_dispersion_imag
_atom_type_scat_source
C C 0.0033 0.0016 'International Tables Vol C Tables 4.2.6.8 and 6.1.1.4'
H H 0.0000 0.0000 'International Tables Vol C Tables 4.2.6.8 and 6.1.1.4'
Cl Cl 0.1484 0.1585 'International Tables Vol C Tables 4.2.6.8 and 6.1.1.4'
N N 0.0061 0.0033 'International Tables Vol C Tables 4.2.6.8 and 6.1.1.4'
O O 0.0106 0.0060 'International Tables Vol C Tables 4.2.6.8 and 6.1.1.4'
Re Re -1.0185 7.2310 'International Tables Vol C Tables 4.2.6.8 and 6.1.1.4'

loop_
_geom_angle_atom_site_label_1
_geom_angle_atom_site_label_2
_geom_angle_atom_site_label_3
_geom_angle
C12 Re1 C9 87.1(3)
C12 Re1 C8 86.8(4)
C9 Re1 C8 89.2(3)
C12 Re1 N5 96.7(3)
C9 Re1 N5 97.3(3)
C8 Re1 N5 172.8(3)
C12 Re1 N7 171.3(3)
C9 Re1 N7 96.0(3)
C8 Re1 N7 101.4(3)
N5 Re1 N7 74.9(3)
C12 Re1 Cl1 94.7(2)
C9 Re1 Cl1 178.2(2)
C8 Re1 Cl1 90.5(3)
N5 Re1 Cl1 82.92(18)
N7 Re1 Cl1 82.35(18)
C11 N5 C20 117.5(7)
C11 N5 Re1 117.5(5)
C20 N5 Re1 124.6(6)
C10 N7 C17 117.8(6)
C10 N7 Re1 126.3(5)
C17 N7 Re1 114.1(5)
O6 C8 Re1 176.2(7)
O2 C9 Re1 178.0(7)
N7 C10 C15 122.4(7)
N7 C10 C14 121.0(7)
C15 C10 C14 116.5(6)
N5 C11 C13 121.7(7)
N5 C11 C17 115.2(7)
C13 C11 C17 123.1(7)
O4 C12 Re1 176.2(8)
C23 C13 C11 119.8(7)
C23 C13 H13 120.1
C11 C13 H13 120.1
N18 C14 C21 123.8(8)
N18 C14 C10 116.6(7)
C21 C14 C10 119.6(7)
C2 C15 C10 119.0(7)
C2 C15 H15 120.5
C10 C15 H15 120.5
C17 C16 C2 119.7(7)
C17 C16 H16 120.1
C2 C16 H16 120.1
N7 C17 C16 122.7(7)
N7 C17 C11 115.8(6)
C16 C17 C11 121.6(7)
C14 N18 C25 117.3(7)
C20 C19 C23 118.8(7)
C20 C19 H19 120.6
C23 C19 H19 120.6
N5 C20 C19 122.6(7)
N5 C20 H20 118.7
C19 C20 H20 118.7
C24 C21 C14 118.5(8)
C24 C21 H21 120.7
C14 C21 H21 120.7
C24 C22 C25 119.2(7)
C24 C22 H22 120.4
C25 C22 H22 120.4
C13 C23 C19 119.5(7)
C13 C23 H23 120.3
C19 C23 H23 120.3
C22 C24 C21 118.6(8)
C22 C24 H24 120.7
C21 C24 H24 120.7
N18 C25 C22 122.6(8)
N18 C25 H25 118.7
C22 C25 H25 118.7
C2 O1 H1 105(5)
O1 C2 C16 122.9(7)
O1 C2 C15 118.9(7)
C16 C2 C15 118.3(7)

loop_
_geom_bond_atom_site_label_1
_geom_bond_atom_site_label_2
_geom_bond_distance
Re1 C12 1.905(8)
Re1 C9 1.909(8)
Re1 C8 1.929(9)
Re1 N5 2.151(7)
Re1 N7 2.217(6)
Re1 Cl1 2.5190(19)
O2 C9 1.148(10)
O4 C12 1.156(10)
N5 C11 1.360(10)
N5 C20 1.370(10)
O6 C8 1.162(11)
N7 C10 1.340(10)
N7 C17 1.364(10)
C10 C15 1.407(10)
C10 C14 1.491(11)
C11 C13 1.394(11)
C11 C17 1.479(10)
C13 C23 1.361(11)
C13 H13 0.9300
C14 N18 1.340(10)
C14 C21 1.389(11)
C15 C2 1.398(11)
C15 H15 0.9300
C16 C17 1.379(10)
C16 C2 1.386(11)
C16 H16 0.9300
N18 C25 1.341(11)
C19 C20 1.373(11)
C19 C23 1.394(11)
C19 H19 0.9300
C20 H20 0.9300
C21 C24 1.384(11)
C21 H21 0.9300
C22 C24 1.383(13)
C22 C25 1.397(13)
C22 H22 0.9300
C23 H23 0.9300
C24 H24 0.9300
C25 H25 0.9300
O1 C2 1.348(8)
O1 H1 0.84(8)

loop_
_geom_torsion_atom_site_label_1
_geom_torsion_atom_site_label_2
_geom_torsion_atom_site_label_3
_geom_torsion_atom_site_label_4
_geom_torsion
C12 Re1 N5 C11 -167.2(6)
C9 Re1 N5 C11 104.9(6)
C8 Re1 N5 C11 -49(2)
N7 Re1 N5 C11 10.7(5)
Cl1 Re1 N5 C11 -73.3(5)
C12 Re1 N5 C20 5.6(7)
C9 Re1 N5 C20 -82.3(6)
C8 Re1 N5 C20 124(2)
N7 Re1 N5 C20 -176.6(7)
Cl1 Re1 N5 C20 99.5(6)
C12 Re1 N7 C10 -164.6(17)
C9 Re1 N7 C10 85.1(7)
C8 Re1 N7 C10 -5.2(7)
N5 Re1 N7 C10 -178.9(7)
Cl1 Re1 N7 C10 -94.2(6)
C12 Re1 N7 C17 0(2)
C9 Re1 N7 C17 -110.4(6)
C8 Re1 N7 C17 159.3(5)
N5 Re1 N7 C17 -14.4(5)
Cl1 Re1 N7 C17 70.3(5)
C12 Re1 C8 O6 31(12)
C9 Re1 C8 O6 118(12)
N5 Re1 C8 O6 -88(13)
N7 Re1 C8 O6 -146(12)
Cl1 Re1 C8 O6 -63(12)
C12 Re1 C9 O2 16(21)
C8 Re1 C9 O2 -71(21)
N5 Re1 C9 O2 112(21)
N7 Re1 C9 O2 -172(21)
Cl1 Re1 C9 O2 -150(16)
C17 N7 C10 C15 -4.7(11)
Re1 N7 C10 C15 159.3(5)
C17 N7 C10 C14 170.6(7)
Re1 N7 C10 C14 -25.4(10)
C20 N5 C11 C13 1.1(11)
Re1 N5 C11 C13 174.4(6)
C20 N5 C11 C17 -179.0(7)
Re1 N5 C11 C17 -5.7(8)
C9 Re1 C12 O4 29(11)
C8 Re1 C12 O4 118(11)
N5 Re1 C12 O4 -68(11)
N7 Re1 C12 O4 -82(11)
Cl1 Re1 C12 O4 -152(11)
N5 C11 C13 C23 -2.6(12)
C17 C11 C13 C23 177.5(7)
N7 C10 C14 N18 125.4(8)
C15 C10 C14 N18 -59.0(9)
N7 C10 C14 C21 -58.4(10)
C15 C10 C14 C21 117.2(8)
N7 C10 C15 C2 2.4(11)
C14 C10 C15 C2 -173.2(7)
C10 N7 C17 C16 3.1(11)
Re1 N7 C17 C16 -162.8(6)
C10 N7 C17 C11 -177.8(7)
Re1 N7 C17 C11 16.3(8)
C2 C16 C17 N7 0.9(11)
C2 C16 C17 C11 -178.1(7)
N5 C11 C17 N7 -7.4(10)
C13 C11 C17 N7 172.5(7)
N5 C11 C17 C16 171.7(7)
C13 C11 C17 C16 -8.4(12)
C21 C14 N18 C25 1.7(12)
C10 C14 N18 C25 177.7(7)
C11 N5 C20 C19 0.1(11)
Re1 N5 C20 C19 -172.6(6)
C23 C19 C20 N5 0.2(12)
N18 C14 C21 C24 -0.5(12)
C10 C14 C21 C24 -176.5(7)
C11 C13 C23 C19 2.9(12)
C20 C19 C23 C13 -1.7(11)
C25 C22 C24 C21 1.4(13)
C14 C21 C24 C22 -1.0(12)
C14 N18 C25 C22 -1.3(13)
C24 C22 C25 N18 -0.2(14)
C17 C16 C2 O1 178.8(7)
C17 C16 C2 C15 -3.2(11)
C10 C15 C2 O1 179.8(6)
C10 C15 C2 C16 1.7(10)
